data_4118889
loop_
_publ_author_name
'Mitsuaki Suzuki'
'Zdenek Slanina'
'Naomi Mizorogi'
'Xing Lu'
'Shigeru Nagase'
'Marilyn M. Olmstead'
'Alan L. Balch'
'Takeshi Akasaka'

_publ_section_title
;
 Single-Crystal X-ray Diffraction Study of Three Yb@C82 Isomers
 Cocrystallized with NiII(octaethylporphyrin)
;
_journal_name_full 'Journal of the American Chemical Society'
_journal_page_first 18772
_journal_page_last 18778
_journal_paper_doi 10.1021/ja308706d
_journal_volume 134
_journal_year 2012
_chemical_formula_moiety 'Yb C82, Ni N4 C36 H44, 2.0(C6 H6)'
_chemical_formula_sum 'C130 H56 N4 Ni Yb'
_chemical_formula_weight 1905.54
_chemical_name_common Yb@C2(5)-C82/NiOEP/2benzene
_chemical_name_systematic
; 
 ? 
;
_space_group_IT_number 12
_symmetry_cell_setting monoclinic
_symmetry_space_group_name_Hall '-C 2y'
_symmetry_space_group_name_H-M 'C 1 2/m 1'
_atom_sites_solution_hydrogens geom
_atom_sites_solution_primary direct
_atom_sites_solution_secondary difmap
_audit_creation_method SHELXL-97
_cell_angle_alpha 90.00
_cell_angle_beta 94.270(2)
_cell_angle_gamma 90.00
_cell_formula_units_Z 4
_cell_length_a 25.335(3)
_cell_length_b 15.045(2)
_cell_length_c 19.813(3)
_cell_measurement_reflns_used 9795
_cell_measurement_temperature 90
_cell_measurement_theta_max 31.08
_cell_measurement_theta_min 4.36
_cell_volume 7531.1(18)
_computing_cell_refinement 'Bruker SAINT'
_computing_data_collection 'Bruker APEX2'
_computing_data_reduction 'Bruker SAINT'
_computing_molecular_graphics 'Bruker SHELXTL'
_computing_publication_material 'Bruker SHELXTL'
_computing_structure_refinement 'SHELXL-97 (Sheldrick, 2008)'
_computing_structure_solution 'SHELXS-97 (Sheldrick, 2008)'
_diffrn_ambient_temperature 90
_diffrn_detector_area_resol_mean 8.333
_diffrn_measured_fraction_theta_full 0.995
_diffrn_measured_fraction_theta_max 0.995
_diffrn_measurement_device_type 'Bruker APEX-II CCD'
_diffrn_measurement_method '\f and \w scans'
_diffrn_radiation_monochromator graphite
_diffrn_radiation_source 'fine-focus sealed tube'
_diffrn_radiation_type MoK\a
_diffrn_radiation_wavelength 0.71073
_diffrn_reflns_av_R_equivalents 0.0280
_diffrn_reflns_av_sigmaI/netI 0.0224
_diffrn_reflns_limit_h_max 34
_diffrn_reflns_limit_h_min -34
_diffrn_reflns_limit_k_max 20
_diffrn_reflns_limit_k_min -20
_diffrn_reflns_limit_l_max 27
_diffrn_reflns_limit_l_min -27
_diffrn_reflns_number 47691
_diffrn_reflns_theta_full 29.13
_diffrn_reflns_theta_max 29.13
_diffrn_reflns_theta_min 4.32
_exptl_absorpt_coefficient_mu 1.555
_exptl_absorpt_correction_T_max 0.8857
_exptl_absorpt_correction_T_min 0.6527
_exptl_absorpt_correction_type multi-scan
_exptl_absorpt_process_details 'SADABS (Sheldrick 1996)'
_exptl_crystal_colour black
_exptl_crystal_density_diffrn 1.681
_exptl_crystal_description block
_exptl_crystal_F_000 3848
_exptl_crystal_size_max 0.30
_exptl_crystal_size_mid 0.23
_exptl_crystal_size_min 0.08
_refine_diff_density_max 1.108
_refine_diff_density_min -1.170
_refine_diff_density_rms 0.098
_refine_ls_extinction_method none
_refine_ls_goodness_of_fit_ref 1.034
_refine_ls_hydrogen_treatment constr
_refine_ls_matrix_type full
_refine_ls_number_parameters 996
_refine_ls_number_reflns 10460
_refine_ls_number_restraints 835
_refine_ls_restrained_S_all 1.071
_refine_ls_R_factor_all 0.0795
_refine_ls_R_factor_gt 0.0690
_refine_ls_shift/su_max 0.000
_refine_ls_shift/su_mean 0.000
_refine_ls_structure_factor_coef Fsqd
_refine_ls_weighting_details 'calc w=1/[\s^2^(Fo^2^)+(0.1101P)^2^+29.9501P] where P=(Fo^2^+2Fc^2^)/3'
_refine_ls_weighting_scheme calc
_refine_ls_wR_factor_gt 0.1894
_refine_ls_wR_factor_ref 0.2002
_reflns_number_gt 8915
_reflns_number_total 10460
_reflns_threshold_expression >2sigma(I)
_cod_data_source_file ja308706d_si_003.cif
_cod_data_source_block yb82ii
_cod_original_cell_volume 7531.3(17)
_cod_original_sg_symbol_H-M 'C 2/m'
_cod_database_code 4118889

loop_
_symmetry_equiv_pos_as_xyz
'x, y, z'
'-x, y, -z'
'x+1/2, y+1/2, z'
'-x+1/2, y+1/2, -z'
'-x, -y, -z'
'x, -y, z'
'-x+1/2, -y+1/2, -z'
'x+1/2, -y+1/2, z'

loop_
_atom_site_label
_atom_site_type_symbol
_atom_site_fract_x
_atom_site_fract_y
_atom_site_fract_z
_atom_site_U_iso_or_equiv
_atom_site_adp_type
_atom_site_occupancy
_atom_site_symmetry_multiplicity
_atom_site_calc_flag
_atom_site_refinement_flags
_atom_site_disorder_assembly
_atom_site_disorder_group
Yb1 Yb 0.17270(5) 0.10684(9) 0.20831(5) 0.02433(19) Uani 0.18 1 d PU A -2
Yb2 Yb 0.25244(7) 0.02980(14) 0.13384(10) 0.0977(9) Uani 0.15 1 d PU B -3
Yb3 Yb 0.17005(16) 0.0889(3) 0.2184(3) 0.1052(17) Uani 0.12 1 d PU C -5
Yb4 Yb 0.2166(4) 0.0282(6) 0.0994(5) 0.0632(18) Uiso 0.03 1 d PU D -4
Yb5 Yb 0.22092(19) 0.0000 0.0983(2) 0.0172(8) Uiso 0.02 1 d PU E 4
C1 C 0.2709(4) -0.2218(7) 0.1485(5) 0.077(2) Uani 0.50 1 d PDU F -1
C2 C 0.2171(4) -0.2519(7) 0.1531(5) 0.073(2) Uani 0.50 1 d PDU F -1
C3 C 0.1845(4) -0.2381(6) 0.0952(5) 0.063(2) Uani 0.50 1 d PDU F -1
C4 C 0.1996(5) -0.1810(8) 0.0388(6) 0.079(3) Uani 0.50 1 d PDU F -1
C5 C 0.2525(5) -0.1417(8) 0.0371(5) 0.083(3) Uani 0.50 1 d PDU F -1
C6 C 0.2864(6) -0.1736(11) 0.0916(7) 0.079(3) Uani 0.50 1 d PDU F -1
C7 C 0.3298(6) -0.1117(10) 0.0979(7) 0.092(3) Uani 0.50 1 d PDU F -1
C8 C 0.3571(4) -0.0975(8) 0.1640(7) 0.082(3) Uani 0.50 1 d PDU F -1
C9 C 0.3422(5) -0.1550(10) 0.2130(8) 0.077(3) Uani 0.50 1 d PDU F -1
C10 C 0.2988(6) -0.2172(14) 0.2101(8) 0.078(3) Uani 0.50 1 d PDU F -1
C11 C 0.2734(6) -0.2212(16) 0.2734(10) 0.062(3) Uani 0.50 1 d PDU F -1
C12 C 0.2170(5) -0.2415(10) 0.2771(6) 0.064(3) Uani 0.50 1 d PDU F -1
C13 C 0.1902(5) -0.2604(9) 0.2132(6) 0.075(3) Uani 0.50 1 d PDU F -1
C14 C 0.1347(5) -0.2475(7) 0.2139(6) 0.067(2) Uani 0.50 1 d PDU F -1
C15 C 0.1020(4) -0.2250(6) 0.1526(5) 0.0563(18) Uani 0.50 1 d PDU F -1
C16 C 0.1264(4) -0.2213(7) 0.0930(6) 0.053(2) Uani 0.50 1 d PDU F -1
C17 C 0.1112(6) -0.1529(9) 0.0414(6) 0.061(3) Uani 0.50 1 d PDU F -1
C18 C 0.1577(6) -0.1234(7) 0.0075(7) 0.069(3) Uani 0.50 1 d PDU F -1
C19 C 0.1587(4) -0.0337(6) -0.0152(4) 0.067(2) Uani 0.50 1 d PDU F -1
C20 C 0.2097(4) -0.0104(10) -0.0204(4) 0.073(2) Uani 0.50 1 d PDU F -1
C21 C 0.2557(5) -0.0601(8) 0.0032(5) 0.073(2) Uani 0.50 1 d PDU F -1
C22 C 0.2972(4) 0.0023(10) 0.0253(4) 0.088(2) Uani 0.50 1 d PDU F -1
C23 C 0.3329(4) -0.0254(7) 0.0716(6) 0.083(3) Uani 0.50 1 d PDU F -1
C24 C 0.3518(4) 0.0432(7) 0.1198(7) 0.078(2) Uani 0.50 1 d PDU F -1
C25 C 0.3708(3) -0.0085(13) 0.1791(6) 0.082(2) Uani 0.50 1 d PDU F -1
C26 C 0.3680(3) 0.0248(7) 0.2398(6) 0.075(3) Uani 0.50 1 d PDU F -1
C27 C 0.3555(4) -0.0331(7) 0.2950(6) 0.079(3) Uani 0.50 1 d PDU F -1
C28 C 0.3422(5) -0.1193(9) 0.2802(8) 0.080(3) Uani 0.50 1 d PDU F -1
C29 C 0.3002(5) -0.1570(11) 0.3177(8) 0.073(3) Uani 0.50 1 d PDU F -1
C30 C 0.2736(4) -0.1105(6) 0.3660(5) 0.061(2) Uani 0.50 1 d PDU F -1
C31 C 0.2226(5) -0.1360(9) 0.3724(6) 0.061(2) Uani 0.50 1 d PDU F -1
C32 C 0.1950(4) -0.1994(8) 0.3300(6) 0.068(2) Uani 0.50 1 d PDU F -1
C33 C 0.1388(4) -0.1762(7) 0.3194(5) 0.068(2) Uani 0.50 1 d PDU F -1
C34 C 0.1104(6) -0.2001(12) 0.2645(8) 0.068(3) Uani 0.50 1 d PDU F -1
C35 C 0.0685(4) -0.1426(7) 0.2344(6) 0.063(2) Uani 0.50 1 d PDU F -1
C36 C 0.0633(7) -0.1593(12) 0.1617(7) 0.059(3) Uani 0.50 1 d PDU F -1
C37 C 0.0470(3) -0.0989(8) 0.1175(5) 0.0590(19) Uani 0.50 1 d PDU F -1
C38 C 0.0714(4) -0.0938(7) 0.0535(4) 0.0597(19) Uani 0.50 1 d PDU F -1
C39 C 0.0744(3) 0.0033(13) 0.0338(4) 0.0699(19) Uani 0.50 1 d PDU F -1
C40 C 0.1174(4) 0.0287(6) -0.0003(4) 0.066(2) Uani 0.50 1 d PDU F -1
C41 C 0.1342(5) 0.1204(7) 0.0113(6) 0.063(2) Uani 0.50 1 d PDU F -1
C42 C 0.1880(5) 0.1475(7) 0.0094(4) 0.060(2) Uani 0.50 1 d PDU F -1
C43 C 0.2238(4) 0.0860(6) -0.0081(4) 0.066(2) Uani 0.50 1 d PDU F -1
C44 C 0.2786(4) 0.0931(8) 0.0244(5) 0.076(2) Uani 0.50 1 d PDU F -1
C45 C 0.2895(6) 0.1555(10) 0.0770(7) 0.071(3) Uani 0.50 1 d PDU F -1
C46 C 0.3302(4) 0.1263(8) 0.1276(6) 0.071(2) Uani 0.50 1 d PDU F -1
C47 C 0.3280(5) 0.1604(10) 0.1949(6) 0.069(3) Uani 0.50 1 d PDU F -1
C48 C 0.3488(4) 0.1106(9) 0.2487(6) 0.070(2) Uani 0.50 1 d PDU F -1
C49 C 0.3274(4) 0.1048(8) 0.3159(6) 0.069(2) Uani 0.50 1 d PDU F -1
C50 C 0.3267(4) 0.0191(8) 0.3459(5) 0.074(3) Uani 0.50 1 d PDU F -1
C51 C 0.2868(4) -0.0181(6) 0.3804(4) 0.065(2) Uani 0.50 1 d PDU F -1
C52 C 0.2447(4) 0.0397(7) 0.3967(4) 0.064(2) Uani 0.50 1 d PDU F -1
C53 C 0.1916(4) 0.0119(9) 0.3976(4) 0.067(2) Uani 0.50 1 d PDU F -1
C54 C 0.1778(4) -0.0745(8) 0.3879(5) 0.064(2) Uani 0.50 1 d PDU F -1
C55 C 0.1283(4) -0.0937(7) 0.3503(5) 0.071(2) Uani 0.50 1 d PDU F -1
C56 C 0.0948(4) -0.0296(6) 0.3182(5) 0.056(2) Uani 0.50 1 d PDU F -1
C57 C 0.0642(3) -0.0580(6) 0.2589(5) 0.0554(18) Uani 0.50 1 d PDU F -1
C58 C 0.0452(3) 0.0061(13) 0.2081(4) 0.0626(19) Uani 0.50 1 d PDU F -1
C59 C 0.0368(3) -0.0134(8) 0.1408(4) 0.059(2) Uani 0.50 1 d PDU F -1
C60 C 0.0515(3) 0.0483(7) 0.0880(5) 0.062(2) Uani 0.50 1 d PDU F -1
C61 C 0.0689(4) 0.1346(7) 0.1031(5) 0.063(2) Uani 0.50 1 d PDU F -1
C62 C 0.1079(6) 0.1703(10) 0.0620(7) 0.069(3) Uani 0.50 1 d PDU F -1
C63 C 0.1483(6) 0.2311(9) 0.0912(6) 0.074(3) Uani 0.50 1 d PDU F -1
C64 C 0.1992(5) 0.2170(7) 0.0612(6) 0.072(2) Uani 0.50 1 d PDU F -1
C65 C 0.2477(5) 0.2158(6) 0.0912(5) 0.075(2) Uani 0.50 1 d PDU F -1
C66 C 0.2487(5) 0.2554(7) 0.1620(6) 0.071(2) Uani 0.50 1 d PDU F -1
C67 C 0.2852(6) 0.2215(11) 0.2110(7) 0.074(3) Uani 0.50 1 d PDU F -1
C68 C 0.2640(7) 0.2241(16) 0.2762(9) 0.059(3) Uani 0.50 1 d PDU F -1
C69 C 0.2857(5) 0.1618(10) 0.3294(7) 0.063(3) Uani 0.50 1 d PDU F -1
C70 C 0.2465(6) 0.1301(8) 0.3720(6) 0.060(2) Uani 0.50 1 d PDU F -1
C71 C 0.1921(5) 0.1580(6) 0.3583(5) 0.058(2) Uani 0.50 1 d PDU F -1
C72 C 0.1570(4) 0.0842(7) 0.3700(5) 0.060(2) Uani 0.50 1 d PDU F -1
C73 C 0.1130(5) 0.0574(8) 0.3331(5) 0.063(2) Uani 0.50 1 d PDU F -1
C74 C 0.0903(4) 0.1260(7) 0.2838(4) 0.060(2) Uani 0.50 1 d PDU F -1
C75 C 0.0594(4) 0.0987(7) 0.2249(5) 0.0523(18) Uani 0.50 1 d PDU F -1
C76 C 0.0694(7) 0.1652(11) 0.1747(7) 0.060(3) Uani 0.50 1 d PDU F -1
C77 C 0.1087(5) 0.2287(7) 0.2022(5) 0.065(2) Uani 0.50 1 d PDU F -1
C78 C 0.1479(5) 0.2603(6) 0.1596(6) 0.074(2) Uani 0.50 1 d PDU F -1
C79 C 0.1984(6) 0.2753(8) 0.1924(7) 0.073(3) Uani 0.50 1 d PDU F -1
C80 C 0.2099(7) 0.2564(13) 0.2649(7) 0.079(3) Uani 0.50 1 d PDU F -1
C81 C 0.1725(5) 0.2196(7) 0.3069(6) 0.069(2) Uani 0.50 1 d PDU F -1
C82 C 0.1217(6) 0.2080(11) 0.2735(6) 0.063(3) Uani 0.50 1 d PDU F -1
Ni1 Ni 0.019677(16) 0.0000 0.41813(2) 0.01674(13) Uani 1 2 d S . .
N1 N -0.03490(12) 0.0000 0.34310(16) 0.0197(6) Uani 1 2 d S . .
N2 N 0.02076(8) 0.13068(14) 0.41676(11) 0.0192(4) Uani 1 1 d . . .
N3 N 0.07652(11) 0.0000 0.49059(15) 0.0187(5) Uani 1 2 d S . .
C83 C -0.09471(10) 0.04517(18) 0.25424(14) 0.0236(5) Uani 1 1 d . . .
C84 C -0.05791(9) 0.07250(17) 0.30965(13) 0.0210(5) Uani 1 1 d . . .
C85 C -0.04693(10) 0.15975(17) 0.32497(13) 0.0222(5) Uani 1 1 d . . .
H85 H -0.0663 0.2043 0.2998 0.027 Uiso 1 1 calc R . .
C86 C -0.00929(9) 0.18676(17) 0.37484(13) 0.0212(5) Uani 1 1 d . . .
C87 C 0.00441(10) 0.27884(17) 0.38766(15) 0.0247(5) Uani 1 1 d . . .
C88 C 0.04311(10) 0.27869(17) 0.43907(14) 0.0236(5) Uani 1 1 d . . .
C89 C 0.05278(9) 0.18658(17) 0.45654(13) 0.0208(5) Uani 1 1 d . . .
C90 C 0.09052(9) 0.15973(17) 0.50586(13) 0.0210(5) Uani 1 1 d . . .
H90 H 0.1097 0.2043 0.5312 0.025 Uiso 1 1 calc R . .
C91 C 0.10207(9) 0.07242(17) 0.52070(12) 0.0193(4) Uani 1 1 d . . .
C92 C 0.14401(9) 0.04523(17) 0.57001(13) 0.0213(5) Uani 1 1 d . . .
C93 C -0.12385(11) 0.1079(2) 0.20577(15) 0.0290(6) Uani 1 1 d . . .
H93A H -0.1394 0.1562 0.2318 0.035 Uiso 1 1 calc R . .
H93B H -0.1533 0.0756 0.1810 0.035 Uiso 1 1 calc R . .
C94 C -0.08860(13) 0.1487(2) 0.15475(16) 0.0352(6) Uani 1 1 d . . .
H94A H -0.0742 0.1014 0.1275 0.053 Uiso 1 1 calc R . .
H94B H -0.0595 0.1812 0.1789 0.053 Uiso 1 1 calc R . .
H94C H -0.1095 0.1897 0.1251 0.053 Uiso 1 1 calc R . .
C95 C -0.01934(12) 0.35619(19) 0.34800(17) 0.0321(6) Uani 1 1 d . . .
H95A H -0.0123 0.4114 0.3743 0.038 Uiso 1 1 calc R . .
H95B H -0.0582 0.3482 0.3418 0.038 Uiso 1 1 calc R . .
C96 C 0.00257(14) 0.3665(2) 0.27849(19) 0.0406(7) Uani 1 1 d . . .
H96A H -0.0044 0.3122 0.2520 0.061 Uiso 1 1 calc R . .
H96B H 0.0408 0.3769 0.2842 0.061 Uiso 1 1 calc R . .
H96C H -0.0147 0.4171 0.2547 0.061 Uiso 1 1 calc R . .
C97 C 0.07268(11) 0.35611(18) 0.47212(17) 0.0304(6) Uani 1 1 d . . .
H97A H 0.0758 0.3471 0.5218 0.036 Uiso 1 1 calc R . .
H97B H 0.0521 0.4112 0.4626 0.036 Uiso 1 1 calc R . .
C98 C 0.12819(13) 0.3678(2) 0.4474(2) 0.0394(7) Uani 1 1 d . . .
H98A H 0.1253 0.3799 0.3986 0.059 Uiso 1 1 calc R . .
H98B H 0.1487 0.3134 0.4564 0.059 Uiso 1 1 calc R . .
H98C H 0.1460 0.4177 0.4714 0.059 Uiso 1 1 calc R . .
C99 C 0.18177(10) 0.10742(19) 0.60759(14) 0.0255(5) Uani 1 1 d . . .
H99A H 0.1974 0.0775 0.6489 0.031 Uiso 1 1 calc R . .
H99B H 0.1622 0.1603 0.6218 0.031 Uiso 1 1 calc R . .
C100 C 0.22626(12) 0.1373(2) 0.56449(17) 0.0354(7) Uani 1 1 d . . .
H10A H 0.2114 0.1733 0.5265 0.053 Uiso 1 1 calc R . .
H10B H 0.2439 0.0850 0.5471 0.053 Uiso 1 1 calc R . .
H10C H 0.2520 0.1728 0.5923 0.053 Uiso 1 1 calc R . .
C101 C 0.1396(2) 0.5000 0.2674(2) 0.0380(10) Uiso 1 2 d S . .
H101 H 0.1152 0.5000 0.3015 0.046 Uiso 1 2 calc SR . .
C102 C 0.19332(19) 0.5000 0.2858(2) 0.0367(9) Uiso 1 2 d S . .
H102 H 0.2058 0.5000 0.3322 0.044 Uiso 1 2 calc SR . .
C103 C 0.2288(2) 0.5000 0.2359(3) 0.0406(10) Uiso 1 2 d S . .
H103 H 0.2658 0.5000 0.2482 0.049 Uiso 1 2 calc SR . .
C104 C 0.2107(2) 0.5000 0.1685(3) 0.0487(12) Uiso 1 2 d S . .
H104 H 0.2351 0.5000 0.1344 0.058 Uiso 1 2 calc SR . .
C105 C 0.1566(3) 0.5000 0.1507(4) 0.0591(15) Uiso 1 2 d S . .
H105 H 0.1440 0.5000 0.1044 0.071 Uiso 1 2 calc SR . .
C106 C 0.1211(3) 0.5000 0.2003(3) 0.0542(14) Uiso 1 2 d S . .
H106 H 0.0841 0.5000 0.1881 0.065 Uiso 1 2 calc SR . .
C107 C 0.5289(3) 0.1228(6) 0.0764(3) 0.077(3) Uiso 0.50 1 d PG G -1
H107 H 0.5485 0.1195 0.1191 0.093 Uiso 0.50 1 calc PR G -1
C108 C 0.4749(3) 0.1402(5) 0.0730(2) 0.0531(19) Uiso 0.50 1 d PG G -1
H108 H 0.4575 0.1488 0.1133 0.064 Uiso 0.50 1 calc PR G -1
C109 C 0.4462(2) 0.1450(5) 0.0104(3) 0.058(2) Uiso 0.50 1 d PG G -1
H109 H 0.4093 0.1569 0.0081 0.070 Uiso 0.50 1 calc PR G -1
C110 C 0.4716(3) 0.1323(6) -0.0486(2) 0.072(3) Uiso 0.50 1 d PG G -1
H110 H 0.4520 0.1356 -0.0914 0.086 Uiso 0.50 1 calc PR G -1
C111 C 0.5256(3) 0.1149(6) -0.0452(3) 0.072(3) Uiso 0.50 1 d PG G -1
H111 H 0.5429 0.1063 -0.0856 0.086 Uiso 0.50 1 calc PR G -1
C112 C 0.5543(2) 0.1101(6) 0.0173(3) 0.072(3) Uiso 0.50 1 d PG G -1
H112 H 0.5912 0.0982 0.0196 0.086 Uiso 0.50 1 calc PR G -1

loop_
_atom_site_aniso_label
_atom_site_aniso_U_11
_atom_site_aniso_U_22
_atom_site_aniso_U_33
_atom_site_aniso_U_23
_atom_site_aniso_U_13
_atom_site_aniso_U_12
Yb1 0.0277(4) 0.0181(4) 0.0275(3) 0.0003(3) 0.0047(3) 0.0068(3)
Yb2 0.0707(9) 0.132(2) 0.0989(12) 0.0555(12) 0.0609(10) 0.0171(10)
Yb3 0.0782(19) 0.059(2) 0.186(4) -0.041(2) 0.060(2) 0.0120(14)
C1 0.103(6) 0.056(5) 0.074(5) -0.018(4) 0.023(5) 0.024(5)
C2 0.086(5) 0.051(4) 0.082(5) -0.027(4) 0.010(5) 0.011(4)
C3 0.082(5) 0.044(4) 0.067(5) -0.023(4) 0.018(4) -0.007(4)
C4 0.103(6) 0.070(6) 0.068(5) -0.039(5) 0.032(5) -0.016(5)
C5 0.101(6) 0.086(5) 0.069(5) -0.033(4) 0.043(5) -0.002(5)
C6 0.087(5) 0.075(6) 0.082(6) -0.018(5) 0.055(5) 0.016(5)
C7 0.072(5) 0.099(6) 0.111(6) -0.015(6) 0.053(5) 0.021(5)
C8 0.046(4) 0.089(5) 0.115(6) -0.007(5) 0.031(4) 0.026(4)
C9 0.047(5) 0.070(5) 0.115(6) 0.006(5) 0.017(5) 0.034(5)
C10 0.074(6) 0.062(5) 0.100(6) -0.001(5) 0.012(5) 0.037(5)
C11 0.064(5) 0.048(5) 0.076(6) 0.017(5) 0.012(4) 0.037(4)
C12 0.066(5) 0.043(5) 0.082(6) 0.024(4) -0.005(4) 0.016(4)
C13 0.094(6) 0.040(5) 0.087(6) 0.002(5) -0.021(5) 0.004(4)
C14 0.084(5) 0.040(4) 0.075(5) 0.014(4) -0.006(4) -0.026(4)
C15 0.058(4) 0.050(4) 0.061(4) 0.001(3) -0.001(3) -0.025(3)
C16 0.066(5) 0.038(4) 0.055(4) -0.010(3) 0.003(4) -0.018(4)
C17 0.074(5) 0.057(5) 0.050(5) -0.017(4) -0.008(4) -0.008(4)
C18 0.095(6) 0.067(5) 0.045(4) -0.022(4) 0.006(5) -0.004(5)
C19 0.105(5) 0.074(4) 0.022(3) -0.011(3) 0.001(3) -0.001(4)
C20 0.120(5) 0.068(6) 0.037(3) -0.012(4) 0.031(3) -0.001(5)
C21 0.101(6) 0.078(5) 0.044(4) -0.017(4) 0.044(4) 0.002(5)
C22 0.089(5) 0.114(5) 0.070(4) -0.003(7) 0.057(4) -0.003(7)
C23 0.063(4) 0.100(6) 0.093(5) -0.010(5) 0.055(4) 0.007(4)
C24 0.040(4) 0.092(5) 0.106(6) -0.007(5) 0.043(4) -0.010(4)
C25 0.038(3) 0.092(6) 0.120(5) -0.004(6) 0.024(4) 0.014(5)
C26 0.028(3) 0.091(6) 0.106(5) 0.004(4) 0.005(4) -0.003(3)
C27 0.043(4) 0.090(5) 0.101(6) 0.011(4) -0.020(4) 0.011(4)
C28 0.049(5) 0.081(5) 0.107(6) 0.020(5) -0.002(5) 0.034(4)
C29 0.054(5) 0.069(5) 0.093(6) 0.029(5) -0.011(5) 0.031(5)
C30 0.063(5) 0.058(4) 0.056(4) 0.015(4) -0.021(4) 0.016(4)
C31 0.070(5) 0.069(5) 0.044(4) 0.029(4) -0.001(5) 0.012(5)
C32 0.075(5) 0.064(5) 0.062(5) 0.039(4) -0.005(4) -0.003(4)
C33 0.067(4) 0.079(5) 0.063(4) 0.025(4) 0.029(4) -0.015(4)
C34 0.062(5) 0.061(5) 0.081(6) 0.021(5) 0.007(4) -0.026(4)
C35 0.050(4) 0.059(5) 0.081(5) -0.006(4) 0.009(4) -0.026(4)
C36 0.042(4) 0.065(5) 0.068(5) -0.015(5) -0.003(4) -0.023(4)
C37 0.035(3) 0.071(5) 0.070(5) -0.013(4) -0.004(3) -0.013(4)
C38 0.058(4) 0.062(4) 0.055(4) -0.015(4) -0.022(3) -0.005(4)
C39 0.069(4) 0.073(4) 0.061(3) 0.001(6) -0.036(3) 0.004(6)
C40 0.090(5) 0.070(5) 0.034(3) 0.005(3) -0.027(3) 0.000(4)
C41 0.095(6) 0.061(4) 0.030(4) 0.014(3) -0.014(4) 0.016(5)
C42 0.110(6) 0.047(4) 0.024(3) 0.018(3) 0.011(4) -0.008(4)
C43 0.116(6) 0.055(4) 0.030(3) 0.011(3) 0.030(4) -0.002(4)
C44 0.095(5) 0.082(5) 0.059(4) 0.009(4) 0.054(4) -0.015(5)
C45 0.078(5) 0.069(5) 0.069(5) 0.021(4) 0.032(5) -0.022(5)
C46 0.054(4) 0.082(5) 0.080(5) 0.009(5) 0.029(4) -0.033(4)
C47 0.049(5) 0.065(5) 0.095(5) -0.012(5) 0.019(4) -0.044(4)
C48 0.035(4) 0.092(5) 0.084(5) -0.010(5) 0.004(4) -0.031(4)
C49 0.050(4) 0.079(5) 0.075(5) -0.009(4) -0.030(4) -0.015(4)
C50 0.058(4) 0.087(6) 0.073(4) 0.001(4) -0.036(3) 0.001(4)
C51 0.070(4) 0.074(6) 0.046(3) 0.005(4) -0.028(3) 0.011(4)
C52 0.082(5) 0.082(5) 0.027(3) -0.003(3) -0.007(3) 0.009(4)
C53 0.083(4) 0.078(6) 0.042(3) -0.006(4) 0.013(3) 0.014(5)
C54 0.082(5) 0.073(5) 0.039(4) 0.013(4) 0.020(4) 0.003(5)
C55 0.071(5) 0.088(5) 0.056(5) 0.022(4) 0.023(4) -0.020(5)
C56 0.048(4) 0.069(5) 0.055(4) 0.000(3) 0.035(3) -0.015(3)
C57 0.045(3) 0.058(4) 0.068(4) -0.008(4) 0.031(3) -0.018(3)
C58 0.034(2) 0.085(5) 0.072(4) -0.002(6) 0.022(2) 0.002(6)
C59 0.027(2) 0.073(6) 0.077(4) 0.000(5) -0.003(2) -0.007(4)
C60 0.040(3) 0.074(5) 0.067(4) 0.007(4) -0.022(3) 0.010(4)
C61 0.052(4) 0.067(5) 0.067(5) 0.021(4) -0.010(4) 0.017(4)
C62 0.082(5) 0.058(5) 0.064(5) 0.028(4) -0.010(5) 0.013(5)
C63 0.104(6) 0.051(5) 0.066(5) 0.025(4) -0.002(6) 0.010(6)
C64 0.125(6) 0.041(4) 0.050(5) 0.018(4) 0.011(5) -0.013(5)
C65 0.105(6) 0.049(4) 0.072(5) 0.027(4) 0.024(4) -0.017(4)
C66 0.087(5) 0.036(4) 0.093(5) -0.005(4) 0.025(5) -0.026(4)
C67 0.088(6) 0.054(5) 0.082(5) -0.014(4) 0.020(5) -0.054(5)
C68 0.078(6) 0.043(5) 0.056(5) -0.015(4) 0.006(5) -0.030(5)
C69 0.068(6) 0.059(5) 0.061(5) -0.020(4) -0.015(4) -0.013(5)
C70 0.073(6) 0.069(5) 0.038(4) -0.017(4) -0.006(5) -0.007(5)
C71 0.088(5) 0.046(4) 0.039(4) -0.015(3) 0.003(4) 0.009(4)
C72 0.063(5) 0.076(5) 0.043(4) -0.015(4) 0.009(4) 0.020(4)
C73 0.071(6) 0.076(6) 0.046(4) -0.003(4) 0.031(4) 0.005(5)
C74 0.061(4) 0.076(5) 0.047(4) 0.002(4) 0.022(3) 0.041(4)
C75 0.040(4) 0.058(4) 0.061(4) 0.007(4) 0.022(3) 0.024(4)
C76 0.058(6) 0.057(5) 0.064(5) 0.004(4) 0.007(4) 0.025(4)
C77 0.077(5) 0.042(4) 0.075(5) -0.002(4) 0.007(4) 0.029(4)
C78 0.096(5) 0.039(4) 0.086(5) 0.015(4) 0.000(5) 0.009(4)
C79 0.096(6) 0.028(4) 0.092(6) 0.002(4) -0.007(5) -0.004(4)
C80 0.103(6) 0.052(6) 0.084(6) -0.016(5) 0.009(5) -0.009(5)
C81 0.085(5) 0.051(4) 0.072(5) -0.025(4) 0.011(4) 0.011(4)
C82 0.076(6) 0.051(5) 0.061(5) -0.015(4) 0.005(4) 0.029(4)
Ni1 0.0138(2) 0.0144(2) 0.0220(2) 0.000 0.00145(15) 0.000
N1 0.0175(13) 0.0165(13) 0.0249(14) 0.000 0.0010(11) 0.000
N2 0.0159(9) 0.0171(9) 0.0247(10) 0.0001(8) 0.0024(7) -0.0002(7)
N3 0.0149(12) 0.0163(13) 0.0251(14) 0.000 0.0023(10) 0.000
C83 0.0191(11) 0.0244(13) 0.0268(12) 0.0007(10) -0.0016(9) 0.0013(9)
C84 0.0170(10) 0.0216(12) 0.0242(11) 0.0008(9) 0.0014(8) 0.0015(9)
C85 0.0193(10) 0.0193(11) 0.0281(12) 0.0023(9) 0.0017(9) 0.0020(9)
C86 0.0185(10) 0.0169(11) 0.0285(12) 0.0009(9) 0.0036(9) 0.0014(8)
C87 0.0214(11) 0.0164(11) 0.0365(14) 0.0004(10) 0.0040(10) 0.0009(9)
C88 0.0202(11) 0.0150(11) 0.0360(13) -0.0014(10) 0.0039(9) 0.0003(8)
C89 0.0168(10) 0.0172(11) 0.0287(12) -0.0015(9) 0.0044(9) -0.0020(8)
C90 0.0169(10) 0.0186(11) 0.0276(12) -0.0022(9) 0.0023(9) -0.0026(8)
C91 0.0149(10) 0.0205(11) 0.0227(11) -0.0007(9) 0.0021(8) -0.0018(8)
C92 0.0155(10) 0.0257(13) 0.0229(11) -0.0014(9) 0.0011(8) -0.0009(9)
C93 0.0249(12) 0.0281(13) 0.0330(14) 0.0039(11) -0.0051(10) 0.0027(10)
C94 0.0395(16) 0.0352(16) 0.0302(14) 0.0057(12) -0.0027(12) 0.0023(13)
C95 0.0279(13) 0.0194(12) 0.0479(17) 0.0038(12) -0.0036(12) 0.0027(10)
C96 0.0388(16) 0.0297(15) 0.0527(19) 0.0161(14) -0.0006(14) -0.0007(13)
C97 0.0259(12) 0.0179(12) 0.0470(17) -0.0040(11) -0.0009(11) -0.0016(10)
C98 0.0297(14) 0.0280(14) 0.060(2) 0.0006(14) 0.0034(14) -0.0116(12)
C99 0.0205(11) 0.0279(13) 0.0277(12) -0.0037(10) -0.0013(9) -0.0031(10)
C100 0.0239(13) 0.0441(17) 0.0384(15) -0.0074(13) 0.0045(11) -0.0137(12)

loop_
_atom_type_symbol
_atom_type_description
_atom_type_scat_dispersion_real
_atom_type_scat_dispersion_imag
_atom_type_scat_source
C C 0.0033 0.0016 'International Tables Vol C Tables 4.2.6.8 and 6.1.1.4'
H H 0.0000 0.0000 'International Tables Vol C Tables 4.2.6.8 and 6.1.1.4'
N N 0.0061 0.0033 'International Tables Vol C Tables 4.2.6.8 and 6.1.1.4'
Ni Ni 0.3393 1.1124 'International Tables Vol C Tables 4.2.6.8 and 6.1.1.4'
Yb Yb -0.3850 5.5486 'International Tables Vol C Tables 4.2.6.8 and 6.1.1.4'

loop_
_geom_angle_atom_site_label_1
_geom_angle_atom_site_label_2
_geom_angle_atom_site_label_3
_geom_angle
_geom_angle_site_symmetry_1
_geom_angle_site_symmetry_3
C10 C1 C6 122.0(13) . .
C10 C1 C2 112.7(10) . .
C6 C1 C2 121.9(12) . .
C3 C2 C13 114.6(11) . .
C3 C2 C1 114.2(10) . .
C13 C2 C1 126.5(10) . .
C2 C3 C4 122.9(11) . .
C2 C3 C16 125.4(11) . .
C4 C3 C16 100.9(8) . .
C5 C4 C18 112.5(12) . .
C5 C4 C3 122.6(12) . .
C18 C4 C3 116.2(9) . .
C21 C5 C6 127.4(12) . .
C21 C5 C4 116.8(12) . .
C6 C5 C4 110.5(12) . .
C5 C6 C1 126.3(12) . .
C5 C6 C7 105.3(12) . .
C1 C6 C7 121.1(13) . .
C23 C7 C6 129.0(14) . .
C23 C7 C8 99.4(12) . .
C6 C7 C8 118.8(13) . .
C9 C8 C25 121.7(13) . .
C9 C8 C7 114.1(13) . .
C25 C8 C7 115.1(12) . .
C8 C9 C28 116.0(14) . .
C8 C9 C10 129.1(14) . .
C28 C9 C10 103.1(12) . .
C1 C10 C9 114.1(14) . .
C1 C10 C11 122.4(13) . .
C9 C10 C11 112.3(13) . .
C29 C11 C10 106.2(13) . .
C29 C11 C12 121.7(14) . .
C10 C11 C12 123.2(14) . .
C32 C12 C13 125.1(11) . .
C32 C12 C11 113.2(12) . .
C13 C12 C11 113.6(13) . .
C14 C13 C12 112.0(11) . .
C14 C13 C2 122.2(11) . .
C12 C13 C2 120.0(12) . .
C34 C14 C13 124.1(11) . .
C34 C14 C15 103.0(11) . .
C13 C14 C15 121.7(10) . .
C16 C15 C36 116.3(10) . .
C16 C15 C14 117.4(10) . .
C36 C15 C14 114.4(10) . .
C15 C16 C17 120.7(11) . .
C15 C16 C3 118.3(10) . .
C17 C16 C3 110.1(10) . .
C38 C17 C18 120.4(12) . .
C38 C17 C16 118.9(12) . .
C18 C17 C16 110.5(11) . .
C19 C18 C17 117.8(12) . .
C19 C18 C4 131.5(13) . .
C17 C18 C4 101.9(9) . .
C20 C19 C18 108.1(12) . .
C20 C19 C40 123.7(10) . .
C18 C19 C40 121.2(10) . .
C19 C20 C21 126.8(13) . .
C19 C20 C43 117.0(11) . .
C21 C20 C43 105.7(10) . .
C5 C21 C20 122.4(12) . .
C5 C21 C22 119.3(13) . .
C20 C21 C22 108.2(10) . .
C23 C22 C44 121.1(11) . .
C23 C22 C21 116.9(14) . .
C44 C22 C21 112.4(11) . .
C22 C23 C7 120.0(12) . .
C22 C23 C24 114.2(11) . .
C7 C23 C24 115.7(11) . .
C46 C24 C25 120.2(12) . .
C46 C24 C23 126.8(11) . .
C25 C24 C23 102.9(11) . .
C26 C25 C8 121.9(13) . .
C26 C25 C24 119.9(14) . .
C8 C25 C24 105.9(11) . .
C25 C26 C48 120.8(12) . .
C25 C26 C27 119.5(12) . .
C48 C26 C27 111.2(10) . .
C28 C27 C26 118.1(12) . .
C28 C27 C50 120.9(11) . .
C26 C27 C50 109.5(9) . .
C27 C28 C9 122.5(14) . .
C27 C28 C29 116.0(13) . .
C9 C28 C29 112.2(12) . .
C30 C29 C11 121.5(12) . .
C30 C29 C28 124.2(14) . .
C11 C29 C28 106.2(12) . .
C31 C30 C29 115.6(11) . .
C31 C30 C51 117.3(10) . .
C29 C30 C51 119.7(12) . .
C30 C31 C32 124.3(11) . .
C30 C31 C54 125.3(12) . .
C32 C31 C54 100.7(10) . .
C12 C32 C31 123.2(11) . .
C12 C32 C33 116.4(11) . .
C31 C32 C33 110.8(11) . .
C34 C33 C55 119.3(11) . .
C34 C33 C32 121.4(11) . .
C55 C33 C32 111.1(10) . .
C33 C34 C14 119.3(12) . .
C33 C34 C35 121.0(13) . .
C14 C34 C35 110.5(12) . .
C57 C35 C36 120.4(12) . .
C57 C35 C34 118.6(11) . .
C36 C35 C34 108.1(11) . .
C37 C36 C15 126.0(14) . .
C37 C36 C35 122.8(14) . .
C15 C36 C35 103.5(10) . .
C36 C37 C59 118.4(11) . .
C36 C37 C38 119.2(12) . .
C59 C37 C38 109.9(9) . .
C17 C38 C37 118.8(10) . .
C17 C38 C39 121.7(10) . .
C37 C38 C39 108.0(8) . .
C40 C39 C60 128.1(14) . .
C40 C39 C38 116.8(11) . .
C60 C39 C38 103.4(9) . .
C39 C40 C19 121.9(10) . .
C39 C40 C41 114.6(12) . .
C19 C40 C41 116.0(9) . .
C42 C41 C62 111.0(11) . .
C42 C41 C40 122.3(11) . .
C62 C41 C40 117.1(12) . .
C43 C42 C41 118.0(11) . .
C43 C42 C64 124.2(12) . .
C41 C42 C64 108.6(10) . .
C42 C43 C44 117.3(10) . .
C42 C43 C20 122.8(10) . .
C44 C43 C20 109.9(9) . .
C45 C44 C22 125.0(11) . .
C45 C44 C43 119.3(10) . .
C22 C44 C43 103.3(9) . .
C44 C45 C65 117.2(11) . .
C44 C45 C46 113.5(11) . .
C65 C45 C46 123.5(11) . .
C24 C46 C47 118.1(12) . .
C24 C46 C45 117.7(12) . .
C47 C46 C45 117.4(11) . .
C48 C47 C46 119.2(13) . .
C48 C47 C67 114.7(12) . .
C46 C47 C67 120.2(11) . .
C47 C48 C26 121.6(12) . .
C47 C48 C49 125.9(12) . .
C26 C48 C49 102.4(10) . .
C69 C49 C50 116.1(11) . .
C69 C49 C48 118.0(10) . .
C50 C49 C48 116.6(11) . .
C51 C50 C49 127.5(10) . .
C51 C50 C27 121.8(10) . .
C49 C50 C27 99.8(9) . .
C50 C51 C52 116.8(9) . .
C50 C51 C30 117.3(10) . .
C52 C51 C30 117.3(9) . .
C53 C52 C51 123.4(10) . .
C53 C52 C70 109.7(10) . .
C51 C52 C70 116.8(10) . .
C54 C53 C52 121.2(10) . .
C54 C53 C72 120.9(9) . .
C52 C53 C72 108.5(10) . .
C53 C54 C55 118.1(10) . .
C53 C54 C31 115.2(10) . .
C55 C54 C31 114.3(10) . .
C56 C55 C33 122.2(10) . .
C56 C55 C54 124.8(10) . .
C33 C55 C54 102.3(9) . .
C55 C56 C73 111.3(10) . .
C55 C56 C57 116.1(9) . .
C73 C56 C57 127.0(8) . .
C35 C57 C56 121.3(9) . .
C35 C57 C58 113.8(11) . .
C56 C57 C58 120.3(10) . .
C59 C58 C57 123.6(15) . .
C59 C58 C75 116.2(12) . .
C57 C58 C75 114.3(9) . .
C58 C59 C37 120.1(12) . .
C58 C59 C60 122.1(12) . .
C37 C59 C60 106.5(9) . .
C61 C60 C39 117.5(12) . .
C61 C60 C59 121.9(10) . .
C39 C60 C59 112.1(10) . .
C60 C61 C62 116.6(11) . .
C60 C61 C76 118.1(11) . .
C62 C61 C76 118.0(11) . .
C61 C62 C41 124.8(13) . .
C61 C62 C63 120.2(13) . .
C41 C62 C63 104.6(12) . .
C78 C63 C62 121.0(13) . .
C78 C63 C64 119.8(13) . .
C62 C63 C64 111.0(11) . .
C65 C64 C63 129.1(12) . .
C65 C64 C42 115.2(13) . .
C63 C64 C42 104.7(10) . .
C64 C65 C45 126.3(12) . .
C64 C65 C66 111.0(11) . .
C45 C65 C66 117.7(11) . .
C67 C66 C79 109.8(11) . .
C67 C66 C65 117.7(12) . .
C79 C66 C65 119.9(11) . .
C66 C67 C68 110.2(12) . .
C66 C67 C47 122.7(12) . .
C68 C67 C47 122.8(14) . .
C67 C68 C80 106.4(13) . .
C67 C68 C69 118.6(14) . .
C80 C68 C69 127.8(14) . .
C49 C69 C70 118.4(12) . .
C49 C69 C68 119.6(12) . .
C70 C69 C68 113.2(12) . .
C69 C70 C52 123.6(12) . .
C69 C70 C71 119.1(10) . .
C52 C70 C71 106.3(10) . .
C81 C71 C70 126.3(10) . .
C81 C71 C72 115.1(10) . .
C70 C71 C72 109.5(10) . .
C73 C72 C71 129.3(11) . .
C73 C72 C53 115.2(10) . .
C71 C72 C53 105.6(9) . .
C72 C73 C56 129.4(11) . .
C72 C73 C74 114.0(11) . .
C56 C73 C74 113.3(9) . .
C75 C74 C82 113.2(9) . .
C75 C74 C73 119.8(10) . .
C82 C74 C73 118.3(9) . .
C74 C75 C76 104.6(10) . .
C74 C75 C58 124.8(9) . .
C76 C75 C58 123.5(9) . .
C75 C76 C77 110.3(11) . .
C75 C76 C61 116.9(11) . .
C77 C76 C61 121.0(12) . .
C78 C77 C76 118.9(11) . .
C78 C77 C82 121.7(12) . .
C76 C77 C82 108.6(10) . .
C79 C78 C63 114.6(12) . .
C79 C78 C77 115.3(10) . .
C63 C78 C77 120.8(11) . .
C78 C79 C80 121.7(13) . .
C78 C79 C66 124.0(12) . .
C80 C79 C66 104.2(11) . .
C81 C80 C68 116.2(13) . .
C81 C80 C79 123.8(14) . .
C68 C80 C79 109.2(13) . .
C82 C81 C80 113.4(12) . .
C82 C81 C71 120.3(11) . .
C80 C81 C71 117.3(11) . .
C81 C82 C77 123.9(13) . .
C81 C82 C74 121.0(11) . .
C77 C82 C74 103.1(10) . .
N1 Ni1 N3 177.67(12) . .
N1 Ni1 N2 89.96(6) . .
N3 Ni1 N2 89.99(6) . .
N1 Ni1 N2 89.96(6) . 6
N3 Ni1 N2 89.99(6) . 6
N2 Ni1 N2 177.66(12) . 6
C84 N1 C84 104.2(3) 6 .
C84 N1 Ni1 127.89(14) 6 .
C84 N1 Ni1 127.89(14) . .
C86 N2 C89 104.3(2) . .
C86 N2 Ni1 127.93(17) . .
C89 N2 Ni1 127.72(17) . .
C91 N3 C91 104.3(3) 6 .
C91 N3 Ni1 127.82(14) 6 .
C91 N3 Ni1 127.82(14) . .
C83 C83 C84 106.52(15) 6 .
C83 C83 C93 128.97(15) 6 .
C84 C83 C93 124.4(2) . .
C85 C84 N1 125.3(2) . .
C85 C84 C83 123.3(2) . .
N1 C84 C83 111.4(2) . .
C84 C85 C86 123.9(2) . .
C84 C85 H85 118.1 . .
C86 C85 H85 118.1 . .
N2 C86 C85 125.0(2) . .
N2 C86 C87 111.5(2) . .
C85 C86 C87 123.4(2) . .
C88 C87 C86 106.3(2) . .
C88 C87 C95 129.1(2) . .
C86 C87 C95 124.6(2) . .
C87 C88 C89 106.3(2) . .
C87 C88 C97 129.1(2) . .
C89 C88 C97 124.5(2) . .
N2 C89 C90 125.2(2) . .
N2 C89 C88 111.5(2) . .
C90 C89 C88 123.2(2) . .
C91 C90 C89 124.0(2) . .
C91 C90 H90 118.0 . .
C89 C90 H90 118.0 . .
C90 C91 N3 125.2(2) . .
C90 C91 C92 123.3(2) . .
N3 C91 C92 111.4(2) . .
C92 C92 C91 106.42(14) 6 .
C92 C92 C99 128.71(15) 6 .
C91 C92 C99 124.7(2) . .
C83 C93 C94 113.1(2) . .
C83 C93 H93A 109.0 . .
C94 C93 H93A 109.0 . .
C83 C93 H93B 109.0 . .
C94 C93 H93B 109.0 . .
H93A C93 H93B 107.8 . .
C93 C94 H94A 109.5 . .
C93 C94 H94B 109.5 . .
H94A C94 H94B 109.5 . .
C93 C94 H94C 109.5 . .
H94A C94 H94C 109.5 . .
H94B C94 H94C 109.5 . .
C87 C95 C96 113.0(3) . .
C87 C95 H95A 109.0 . .
C96 C95 H95A 109.0 . .
C87 C95 H95B 109.0 . .
C96 C95 H95B 109.0 . .
H95A C95 H95B 107.8 . .
C95 C96 H96A 109.5 . .
C95 C96 H96B 109.5 . .
H96A C96 H96B 109.5 . .
C95 C96 H96C 109.5 . .
H96A C96 H96C 109.5 . .
H96B C96 H96C 109.5 . .
C88 C97 C98 112.8(3) . .
C88 C97 H97A 109.0 . .
C98 C97 H97A 109.0 . .
C88 C97 H97B 109.0 . .
C98 C97 H97B 109.0 . .
H97A C97 H97B 107.8 . .
C97 C98 H98A 109.5 . .
C97 C98 H98B 109.5 . .
H98A C98 H98B 109.5 . .
C97 C98 H98C 109.5 . .
H98A C98 H98C 109.5 . .
H98B C98 H98C 109.5 . .
C92 C99 C100 112.1(2) . .
C92 C99 H99A 109.2 . .
C100 C99 H99A 109.2 . .
C92 C99 H99B 109.2 . .
C100 C99 H99B 109.2 . .
H99A C99 H99B 107.9 . .
C99 C100 H10A 109.5 . .
C99 C100 H10B 109.5 . .
H10A C100 H10B 109.5 . .
C99 C100 H10C 109.5 . .
H10A C100 H10C 109.5 . .
H10B C100 H10C 109.5 . .
C106 C101 C102 120.8(5) . .
C106 C101 H101 119.6 . .
C102 C101 H101 119.6 . .
C101 C102 C103 119.3(5) . .
C101 C102 H102 120.3 . .
C103 C102 H102 120.3 . .
C104 C103 C102 120.3(5) . .
C104 C103 H103 119.8 . .
C102 C103 H103 119.8 . .
C103 C104 C105 119.7(6) . .
C103 C104 H104 120.1 . .
C105 C104 H104 120.1 . .
C106 C105 C104 120.2(6) . .
C106 C105 H105 119.9 . .
C104 C105 H105 119.9 . .
C101 C106 C105 119.6(6) . .
C101 C106 H106 120.2 . .
C105 C106 H106 120.2 . .
C108 C107 C112 120.0 . .
C108 C107 H107 120.0 . .
C112 C107 H107 120.0 . .
C109 C108 C107 120.0 . .
C109 C108 H108 120.0 . .
C107 C108 H108 120.0 . .
C108 C109 C110 120.0 . .
C108 C109 H109 120.0 . .
C110 C109 H109 120.0 . .
C109 C110 C111 120.0 . .
C109 C110 H110 120.0 . .
C111 C110 H110 120.0 . .
C112 C111 C110 120.0 . .
C112 C111 H111 120.0 . .
C110 C111 H111 120.0 . .
C111 C112 C107 120.0 . .
C111 C112 H112 120.0 . .
C107 C112 H112 120.0 . .

loop_
_geom_bond_atom_site_label_1
_geom_bond_atom_site_label_2
_geom_bond_distance
_geom_bond_site_symmetry_2
C1 C10 1.366(10) .
C1 C6 1.420(10) .
C1 C2 1.447(9) .
C2 C3 1.378(9) .
C2 C13 1.422(10) .
C3 C4 1.482(9) .
C3 C16 1.490(9) .
C4 C5 1.468(14) .
C4 C18 1.471(10) .
C5 C21 1.404(15) .
C5 C6 1.413(10) .
C6 C7 1.440(16) .
C7 C23 1.404(16) .
C7 C8 1.450(14) .
C8 C9 1.373(14) .
C8 C25 1.411(18) .
C9 C28 1.436(10) .
C9 C10 1.442(10) .
C10 C11 1.451(10) .
C11 C29 1.441(10) .
C11 C12 1.467(14) .
C12 C32 1.379(15) .
C12 C13 1.420(9) .
C13 C14 1.420(16) .
C14 C34 1.409(16) .
C14 C15 1.458(13) .
C15 C16 1.374(13) .
C15 C36 1.412(17) .
C16 C17 1.482(9) .
C17 C38 1.379(14) .
C17 C18 1.466(16) .
C18 C19 1.424(9) .
C19 C20 1.349(13) .
C19 C40 1.452(11) .
C20 C21 1.435(15) .
C20 C43 1.509(15) .
C21 C22 1.451(10) .
C22 C23 1.308(13) .
C22 C44 1.445(10) .
C23 C24 1.462(9) .
C24 C46 1.379(13) .
C24 C25 1.460(15) .
C25 C26 1.310(14) .
C26 C48 1.396(14) .
C26 C27 1.452(12) .
C27 C28 1.367(14) .
C27 C50 1.509(16) .
C28 C29 1.457(16) .
C29 C30 1.399(10) .
C30 C31 1.361(13) .
C30 C51 1.453(12) .
C31 C32 1.422(15) .
C31 C54 1.513(15) .
C32 C33 1.464(9) .
C33 C34 1.309(14) .
C33 C55 1.418(9) .
C34 C35 1.462(10) .
C35 C57 1.369(12) .
C35 C36 1.459(15) .
C36 C37 1.308(15) .
C37 C59 1.398(14) .
C37 C38 1.453(12) .
C38 C39 1.515(18) .
C39 C40 1.378(12) .
C39 C60 1.429(14) .
C40 C41 1.457(12) .
C41 C42 1.427(13) .
C41 C62 1.454(14) .
C42 C43 1.358(14) .
C42 C64 1.477(13) .
C43 C44 1.491(9) .
C44 C45 1.415(10) .
C45 C65 1.437(14) .
C45 C46 1.451(14) .
C46 C47 1.434(15) .
C47 C48 1.374(13) .
C47 C67 1.475(18) .
C48 C49 1.477(13) .
C49 C69 1.403(14) .
C49 C50 1.421(14) .
C50 C51 1.380(12) .
C51 C52 1.433(11) .
C52 C53 1.409(12) .
C52 C70 1.447(14) .
C53 C54 1.357(15) .
C53 C72 1.476(13) .
C54 C55 1.441(9) .
C55 C56 1.405(9) .
C56 C73 1.413(14) .
C56 C57 1.423(13) .
C57 C58 1.450(15) .
C58 C59 1.366(12) .
C58 C75 1.471(19) .
C59 C60 1.467(12) .
C60 C61 1.397(13) .
C61 C62 1.430(15) .
C61 C76 1.491(14) .
C62 C63 1.460(15) .
C63 C78 1.426(14) .
C63 C64 1.474(10) .
C64 C65 1.326(14) .
C65 C66 1.523(13) .
C66 C67 1.388(14) .
C66 C79 1.481(16) .
C67 C68 1.435(15) .
C68 C80 1.458(10) .
C68 C69 1.485(14) .
C69 C70 1.430(15) .
C70 C71 1.448(14) .
C71 C81 1.437(13) .
C71 C72 1.451(9) .
C72 C73 1.348(13) .
C73 C74 1.506(13) .
C74 C75 1.417(13) .
C74 C82 1.489(16) .
C75 C76 1.446(16) .
C76 C77 1.456(10) .
C77 C78 1.432(14) .
C77 C82 1.460(10) .
C78 C79 1.409(15) .
C79 C80 1.471(10) .
C80 C81 1.418(15) .
C81 C82 1.416(15) .
Ni1 N1 1.953(3) .
Ni1 N3 1.956(3) .
Ni1 N2 1.967(2) .
Ni1 N2 1.967(2) 6
N1 C84 1.383(3) 6
N1 C84 1.383(3) .
N2 C86 1.374(3) .
N2 C89 1.375(3) .
N3 C91 1.380(3) 6
N3 C91 1.380(3) .
C83 C83 1.359(5) 6
C83 C84 1.446(3) .
C83 C93 1.501(4) .
C84 C85 1.371(4) .
C85 C86 1.382(4) .
C85 H85 0.9500 .
C86 C87 1.446(4) .
C87 C88 1.360(4) .
C87 C95 1.504(4) .
C88 C89 1.445(3) .
C88 C97 1.508(4) .
C89 C90 1.376(4) .
C90 C91 1.373(4) .
C90 H90 0.9500 .
C91 C92 1.448(3) .
C92 C92 1.361(5) 6
C92 C99 1.496(3) .
C93 C94 1.527(4) .
C93 H93A 0.9900 .
C93 H93B 0.9900 .
C94 H94A 0.9800 .
C94 H94B 0.9800 .
C94 H94C 0.9800 .
C95 C96 1.531(5) .
C95 H95A 0.9900 .
C95 H95B 0.9900 .
C96 H96A 0.9800 .
C96 H96B 0.9800 .
C96 H96C 0.9800 .
C97 C98 1.534(4) .
C97 H97A 0.9900 .
C97 H97B 0.9900 .
C98 H98A 0.9800 .
C98 H98B 0.9800 .
C98 H98C 0.9800 .
C99 C100 1.531(4) .
C99 H99A 0.9900 .
C99 H99B 0.9900 .
C100 H10A 0.9800 .
C100 H10B 0.9800 .
C100 H10C 0.9800 .
C101 C106 1.378(8) .
C101 C102 1.382(7) .
C101 H101 0.9500 .
C102 C103 1.385(7) .
C102 H102 0.9500 .
C103 C104 1.379(8) .
C103 H103 0.9500 .
C104 C105 1.390(9) .
C104 H104 0.9500 .
C105 C106 1.379(9) .
C105 H105 0.9500 .
C106 H106 0.9500 .
C107 C108 1.3900 .
C107 C112 1.3900 .
C107 H107 0.9500 .
C108 C109 1.3900 .
C108 H108 0.9500 .
C109 C110 1.3900 .
C109 H109 0.9500 .
C110 C111 1.3900 .
C110 H110 0.9500 .
C111 C112 1.3900 .
C111 H111 0.9500 .
C112 H112 0.9500 .

loop_
_geom_torsion_atom_site_label_1
_geom_torsion_atom_site_label_2
_geom_torsion_atom_site_label_3
_geom_torsion_atom_site_label_4
_geom_torsion
_geom_torsion_site_symmetry_1
_geom_torsion_site_symmetry_4
C10 C1 C2 C3 165.9(12) . .
C6 C1 C2 C3 6.5(16) . .
C10 C1 C2 C13 11.9(19) . .
C6 C1 C2 C13 -147.4(15) . .
C13 C2 C3 C4 144.9(11) . .
C1 C2 C3 C4 -12.2(14) . .
C13 C2 C3 C16 7.5(16) . .
C1 C2 C3 C16 -149.6(11) . .
C2 C3 C4 C5 6.2(16) . .
C16 C3 C4 C5 152.0(10) . .
C2 C3 C4 C18 -139.0(11) . .
C16 C3 C4 C18 6.8(12) . .
C18 C4 C5 C21 -3.8(14) . .
C3 C4 C5 C21 -150.1(10) . .
C18 C4 C5 C6 152.3(12) . .
C3 C4 C5 C6 6.0(16) . .
C21 C5 C6 C1 140.8(15) . .
C4 C5 C6 C1 -12(2) . .
C21 C5 C6 C7 -9.1(19) . .
C4 C5 C6 C7 -162.1(11) . .
C10 C1 C6 C5 -150.9(16) . .
C2 C1 C6 C5 7(2) . .
C10 C1 C6 C7 -5(2) . .
C2 C1 C6 C7 152.1(14) . .
C5 C6 C7 C23 17(2) . .
C1 C6 C7 C23 -134.7(15) . .
C5 C6 C7 C8 150.4(12) . .
C1 C6 C7 C8 -1(2) . .
C23 C7 C8 C9 153.2(10) . .
C6 C7 C8 C9 8.2(18) . .
C23 C7 C8 C25 5.6(12) . .
C6 C7 C8 C25 -139.5(14) . .
C25 C8 C9 C28 -0.8(17) . .
C7 C8 C9 C28 -146.1(12) . .
C25 C8 C9 C10 135.3(16) . .
C7 C8 C9 C10 -10(2) . .
C6 C1 C10 C9 4(2) . .
C2 C1 C10 C9 -155.0(12) . .
C6 C1 C10 C11 145.3(18) . .
C2 C1 C10 C11 -14(2) . .
C8 C9 C10 C1 4(2) . .
C28 C9 C10 C1 144.0(14) . .
C8 C9 C10 C11 -141.1(17) . .
C28 C9 C10 C11 -0.9(18) . .
C1 C10 C11 C29 -139.6(18) . .
C9 C10 C11 C29 2(2) . .
C1 C10 C11 C12 8(3) . .
C9 C10 C11 C12 149.6(19) . .
C29 C11 C12 C32 -5(3) . .
C10 C11 C12 C32 -148.1(19) . .
C29 C11 C12 C13 145.2(18) . .
C10 C11 C12 C13 2(3) . .
C32 C12 C13 C14 -12(2) . .
C11 C12 C13 C14 -158.3(15) . .
C32 C12 C13 C2 141.6(15) . .
C11 C12 C13 C2 -5(2) . .
C3 C2 C13 C14 -5.5(17) . .
C1 C2 C13 C14 148.4(12) . .
C3 C2 C13 C12 -156.3(12) . .
C1 C2 C13 C12 -2.5(19) . .
C12 C13 C14 C34 15.7(19) . .
C2 C13 C14 C34 -137.3(14) . .
C12 C13 C14 C15 153.2(11) . .
C2 C13 C14 C15 0.3(18) . .
C34 C14 C15 C16 148.4(12) . .
C13 C14 C15 C16 3.4(15) . .
C34 C14 C15 C36 6.9(15) . .
C13 C14 C15 C36 -138.1(14) . .
C36 C15 C16 C17 -1.4(16) . .
C14 C15 C16 C17 -142.2(11) . .
C36 C15 C16 C3 139.2(12) . .
C14 C15 C16 C3 -1.6(14) . .
C2 C3 C16 C15 -4.2(17) . .
C4 C3 C16 C15 -148.8(10) . .
C2 C3 C16 C17 140.3(11) . .
C4 C3 C16 C17 -4.3(12) . .
C15 C16 C17 C38 -1.2(18) . .
C3 C16 C17 C38 -144.7(11) . .
C15 C16 C17 C18 144.3(11) . .
C3 C16 C17 C18 0.8(14) . .
C38 C17 C18 C19 -3.3(18) . .
C16 C17 C18 C19 -148.2(11) . .
C38 C17 C18 C4 148.0(11) . .
C16 C17 C18 C4 3.1(14) . .
C5 C4 C18 C19 -9.6(19) . .
C3 C4 C18 C19 139.0(13) . .
C5 C4 C18 C17 -155.0(10) . .
C3 C4 C18 C17 -6.4(14) . .
C17 C18 C19 C20 157.0(11) . .
C4 C18 C19 C20 15.9(17) . .
C17 C18 C19 C40 5.3(16) . .
C4 C18 C19 C40 -135.9(14) . .
C18 C19 C20 C21 -9.7(13) . .
C40 C19 C20 C21 141.1(11) . .
C18 C19 C20 C43 -149.3(9) . .
C40 C19 C20 C43 1.6(12) . .
C6 C5 C21 C20 -142.8(13) . .
C4 C5 C21 C20 8.7(14) . .
C6 C5 C21 C22 -1.5(17) . .
C4 C5 C21 C22 150.0(10) . .
C19 C20 C21 C5 -1.3(16) . .
C43 C20 C21 C5 141.8(10) . .
C19 C20 C21 C22 -146.3(10) . .
C43 C20 C21 C22 -3.1(9) . .
C5 C21 C22 C23 7.0(14) . .
C20 C21 C22 C23 153.3(8) . .
C5 C21 C22 C44 -139.7(11) . .
C20 C21 C22 C44 6.5(10) . .
C44 C22 C23 C7 143.3(10) . .
C21 C22 C23 C7 -0.4(13) . .
C44 C22 C23 C24 -0.8(12) . .
C21 C22 C23 C24 -144.5(9) . .
C6 C7 C23 C22 -13.5(19) . .
C8 C7 C23 C22 -153.3(9) . .
C6 C7 C23 C24 130.0(15) . .
C8 C7 C23 C24 -9.7(12) . .
C22 C23 C24 C46 11.3(15) . .
C7 C23 C24 C46 -134.3(11) . .
C22 C23 C24 C25 156.0(8) . .
C7 C23 C24 C25 10.3(11) . .
C9 C8 C25 C26 -2.8(16) . .
C7 C8 C25 C26 142.2(11) . .
C9 C8 C25 C24 -144.7(11) . .
C7 C8 C25 C24 0.2(11) . .
C46 C24 C25 C26 -1.0(15) . .
C23 C24 C25 C26 -148.6(10) . .
C46 C24 C25 C8 141.8(10) . .
C23 C24 C25 C8 -5.8(9) . .
C8 C25 C26 C48 -139.1(11) . .
C24 C25 C26 C48 -2.3(15) . .
C8 C25 C26 C27 6.2(14) . .
C24 C25 C26 C27 143.0(11) . .
C25 C26 C27 C28 -6.1(14) . .
C48 C26 C27 C28 142.4(9) . .
C25 C26 C27 C50 -150.0(8) . .
C48 C26 C27 C50 -1.5(11) . .
C26 C27 C28 C9 2.5(17) . .
C50 C27 C28 C9 142.2(12) . .
C26 C27 C28 C29 -141.5(12) . .
C50 C27 C28 C29 -1.8(16) . .
C8 C9 C28 C27 0.7(18) . .
C10 C9 C28 C27 -145.7(13) . .
C8 C9 C28 C29 145.9(12) . .
C10 C9 C28 C29 -0.5(15) . .
C10 C11 C29 C30 147.6(15) . .
C12 C11 C29 C30 -1(3) . .
C10 C11 C29 C28 -2.1(19) . .
C12 C11 C29 C28 -150.4(19) . .
C27 C28 C29 C30 1(2) . .
C9 C28 C29 C30 -147.0(13) . .
C27 C28 C29 C11 149.3(14) . .
C9 C28 C29 C11 1.7(17) . .
C11 C29 C30 C31 6(2) . .
C28 C29 C30 C31 150.2(13) . .
C11 C29 C30 C51 -143.2(15) . .
C28 C29 C30 C51 1.0(18) . .
C29 C30 C31 C32 -5.7(16) . .
C51 C30 C31 C32 144.3(10) . .
C29 C30 C31 C54 -144.9(12) . .
C51 C30 C31 C54 5.1(17) . .
C13 C12 C32 C31 -140.6(14) . .
C11 C12 C32 C31 6(2) . .
C13 C12 C32 C33 3(2) . .
C11 C12 C32 C33 149.1(15) . .
C30 C31 C32 C12 -0.6(17) . .
C54 C31 C32 C12 146.5(11) . .
C30 C31 C32 C33 -145.5(11) . .
C54 C31 C32 C33 1.6(11) . .
C12 C32 C33 C34 4.8(18) . .
C31 C32 C33 C34 152.4(13) . .
C12 C32 C33 C55 -143.3(11) . .
C31 C32 C33 C55 4.2(12) . .
C55 C33 C34 C14 144.2(13) . .
C32 C33 C34 C14 -1(2) . .
C55 C33 C34 C35 1(2) . .
C32 C33 C34 C35 -145.0(13) . .
C13 C14 C34 C33 -10(2) . .
C15 C14 C34 C33 -153.6(14) . .
C13 C14 C34 C35 137.4(12) . .
C15 C14 C34 C35 -6.5(16) . .
C33 C34 C35 C57 9(2) . .
C14 C34 C35 C57 -137.4(12) . .
C33 C34 C35 C36 150.9(16) . .
C14 C34 C35 C36 4.4(19) . .
C16 C15 C36 C37 4(2) . .
C14 C15 C36 C37 145.6(15) . .
C16 C15 C36 C35 -146.2(11) . .
C14 C15 C36 C35 -4.3(16) . .
C57 C35 C36 C37 -10(2) . .
C34 C35 C36 C37 -151.2(16) . .
C57 C35 C36 C15 140.9(11) . .
C34 C35 C36 C15 0.0(18) . .
C15 C36 C37 C59 -141.1(14) . .
C35 C36 C37 C59 3(2) . .
C15 C36 C37 C38 -3(2) . .
C35 C36 C37 C38 141.6(14) . .
C18 C17 C38 C37 -140.1(11) . .
C16 C17 C38 C37 2.0(16) . .
C18 C17 C38 C39 -1.1(16) . .
C16 C17 C38 C39 141.0(11) . .
C36 C37 C38 C17 0.0(16) . .
C59 C37 C38 C17 141.3(10) . .
C36 C37 C38 C39 -144.1(12) . .
C59 C37 C38 C39 -2.7(9) . .
C17 C38 C39 C40 3.5(12) . .
C37 C38 C39 C40 146.3(7) . .
C17 C38 C39 C60 -142.7(9) . .
C37 C38 C39 C60 0.1(8) . .
C60 C39 C40 C19 135.0(12) . .
C38 C39 C40 C19 -1.5(11) . .
C60 C39 C40 C41 -13.6(14) . .
C38 C39 C40 C41 -150.1(8) . .
C20 C19 C40 C39 -150.1(8) . .
C18 C19 C40 C39 -2.9(13) . .
C20 C19 C40 C41 -1.9(12) . .
C18 C19 C40 C41 145.3(8) . .
C39 C40 C41 C42 149.4(10) . .
C19 C40 C41 C42 -1.1(14) . .
C39 C40 C41 C62 6.4(13) . .
C19 C40 C41 C62 -144.1(10) . .
C62 C41 C42 C43 149.3(9) . .
C40 C41 C42 C43 4.2(15) . .
C62 C41 C42 C64 1.0(12) . .
C40 C41 C42 C64 -144.1(10) . .
C41 C42 C43 C44 -146.7(10) . .
C64 C42 C43 C44 -3.7(14) . .
C41 C42 C43 C20 -4.7(13) . .
C64 C42 C43 C20 138.3(11) . .
C19 C20 C43 C42 1.9(12) . .
C21 C20 C43 C42 -145.5(9) . .
C19 C20 C43 C44 146.4(8) . .
C21 C20 C43 C44 -1.0(9) . .
C23 C22 C44 C45 -10.9(15) . .
C21 C22 C44 C45 134.3(13) . .
C23 C22 C44 C43 -152.0(8) . .
C21 C22 C44 C43 -6.8(9) . .
C42 C43 C44 C45 7.5(15) . .
C20 C43 C44 C45 -139.2(11) . .
C42 C43 C44 C22 151.3(8) . .
C20 C43 C44 C22 4.6(9) . .
C22 C44 C45 C65 -142.3(11) . .
C43 C44 C45 C65 -6.8(18) . .
C22 C44 C45 C46 11.8(19) . .
C43 C44 C45 C46 147.3(11) . .
C25 C24 C46 C47 1.2(15) . .
C23 C24 C46 C47 140.5(11) . .
C25 C24 C46 C45 -149.2(12) . .
C23 C24 C46 C45 -10.0(17) . .
C44 C45 C46 C24 -1.7(18) . .
C65 C45 C46 C24 150.6(12) . .
C44 C45 C46 C47 -152.3(11) . .
C65 C45 C46 C47 0(2) . .
C24 C46 C47 C48 1.8(16) . .
C45 C46 C47 C48 152.4(12) . .
C24 C46 C47 C67 -149.6(11) . .
C45 C46 C47 C67 0.9(18) . .
C46 C47 C48 C26 -5.2(16) . .
C67 C47 C48 C26 147.7(11) . .
C46 C47 C48 C49 -144.2(12) . .
C67 C47 C48 C49 8.8(16) . .
C25 C26 C48 C47 5.6(16) . .
C27 C26 C48 C47 -142.4(11) . .
C25 C26 C48 C49 152.6(9) . .
C27 C26 C48 C49 4.6(11) . .
C47 C48 C49 C69 -7.2(16) . .
C26 C48 C49 C69 -152.3(10) . .
C47 C48 C49 C50 138.3(11) . .
C26 C48 C49 C50 -6.8(11) . .
C69 C49 C50 C51 8.0(15) . .
C48 C49 C50 C51 -138.1(11) . .
C69 C49 C50 C27 151.9(10) . .
C48 C49 C50 C27 5.7(10) . .
C28 C27 C50 C51 1.4(14) . .
C26 C27 C50 C51 144.1(8) . .
C28 C27 C50 C49 -145.1(10) . .
C26 C27 C50 C49 -2.4(9) . .
C49 C50 C51 C52 -10.0(13) . .
C27 C50 C51 C52 -146.8(8) . .
C49 C50 C51 C30 137.1(10) . .
C27 C50 C51 C30 0.3(11) . .
C31 C30 C51 C50 -150.1(10) . .
C29 C30 C51 C50 -1.4(12) . .
C31 C30 C51 C52 -3.2(13) . .
C29 C30 C51 C52 145.5(10) . .
C50 C51 C52 C53 145.4(8) . .
C30 C51 C52 C53 -1.7(12) . .
C50 C51 C52 C70 3.5(12) . .
C30 C51 C52 C70 -143.6(8) . .
C51 C52 C53 C54 5.0(13) . .
C70 C52 C53 C54 149.2(9) . .
C51 C52 C53 C72 -141.6(9) . .
C70 C52 C53 C72 2.6(10) . .
C52 C53 C54 C55 -143.2(9) . .
C72 C53 C54 C55 -0.6(13) . .
C52 C53 C54 C31 -3.1(13) . .
C72 C53 C54 C31 139.5(10) . .
C30 C31 C54 C53 -2.0(17) . .
C32 C31 C54 C53 -148.7(9) . .
C30 C31 C54 C55 139.6(12) . .
C32 C31 C54 C55 -7.1(12) . .
C34 C33 C55 C56 -11.2(17) . .
C32 C33 C55 C56 137.7(10) . .
C34 C33 C55 C54 -157.0(13) . .
C32 C33 C55 C54 -8.0(11) . .
C53 C54 C55 C56 5.3(16) . .
C31 C54 C55 C56 -135.1(11) . .
C53 C54 C55 C33 149.9(9) . .
C31 C54 C55 C33 9.5(12) . .
C33 C55 C56 C73 -144.1(11) . .
C54 C55 C56 C73 -6.1(15) . .
C33 C55 C56 C57 11.4(14) . .
C54 C55 C56 C57 149.5(10) . .
C36 C35 C57 C56 -145.5(12) . .
C34 C35 C57 C56 -8.5(16) . .
C36 C35 C57 C58 10.4(15) . .
C34 C35 C57 C58 147.4(12) . .
C55 C56 C57 C35 -1.4(13) . .
C73 C56 C57 C35 149.8(11) . .
C55 C56 C57 C58 -155.7(8) . .
C73 C56 C57 C58 -4.5(15) . .
C35 C57 C58 C59 -5.6(12) . .
C56 C57 C58 C59 150.5(9) . .
C35 C57 C58 C75 -157.5(7) . .
C56 C57 C58 C75 -1.3(10) . .
C57 C58 C59 C37 -0.5(12) . .
C75 C58 C59 C37 150.8(9) . .
C57 C58 C59 C60 -139.0(11) . .
C75 C58 C59 C60 12.3(12) . .
C36 C37 C59 C58 1.7(15) . .
C38 C37 C59 C58 -140.0(8) . .
C36 C37 C59 C60 145.8(12) . .
C38 C37 C59 C60 4.1(9) . .
C40 C39 C60 C61 10.2(15) . .
C38 C39 C60 C61 151.1(8) . .
C40 C39 C60 C59 -138.4(11) . .
C38 C39 C60 C59 2.5(8) . .
C58 C59 C60 C61 -8.0(14) . .
C37 C59 C60 C61 -151.2(9) . .
C58 C59 C60 C39 139.1(9) . .
C37 C59 C60 C39 -4.2(9) . .
C39 C60 C61 C62 0.7(12) . .
C59 C60 C61 C62 146.0(10) . .
C39 C60 C61 C76 -148.8(12) . .
C59 C60 C61 C76 -3.5(15) . .
C60 C61 C62 C41 -6.8(17) . .
C76 C61 C62 C41 142.8(14) . .
C60 C61 C62 C63 -146.3(12) . .
C76 C61 C62 C63 3.3(19) . .
C42 C41 C62 C61 -143.9(12) . .
C40 C41 C62 C61 3.1(18) . .
C42 C41 C62 C63 0.7(13) . .
C40 C41 C62 C63 147.7(10) . .
C61 C62 C63 C78 -4(2) . .
C41 C62 C63 C78 -150.5(12) . .
C61 C62 C63 C64 144.4(12) . .
C41 C62 C63 C64 -2.1(14) . .
C78 C63 C64 C65 10.2(19) . .
C62 C63 C64 C65 -138.6(12) . .
C78 C63 C64 C42 151.5(11) . .
C62 C63 C64 C42 2.7(13) . .
C43 C42 C64 C65 -0.5(15) . .
C41 C42 C64 C65 145.4(10) . .
C43 C42 C64 C63 -148.1(10) . .
C41 C42 C64 C63 -2.2(11) . .
C63 C64 C65 C45 139.3(15) . .
C42 C64 C65 C45 1.3(17) . .
C63 C64 C65 C66 -15.0(16) . .
C42 C64 C65 C66 -153.0(9) . .
C44 C45 C65 C64 2(2) . .
C46 C45 C65 C64 -148.8(13) . .
C44 C45 C65 C66 155.3(11) . .
C46 C45 C65 C66 4.0(19) . .
C64 C65 C66 C67 147.8(12) . .
C45 C65 C66 C67 -8.9(16) . .
C64 C65 C66 C79 9.8(13) . .
C45 C65 C66 C79 -146.9(12) . .
C79 C66 C67 C68 -5.1(18) . .
C65 C66 C67 C68 -147.1(14) . .
C79 C66 C67 C47 152.2(12) . .
C65 C66 C67 C47 10.2(19) . .
C48 C47 C67 C66 -159.1(13) . .
C46 C47 C67 C66 -6.4(19) . .
C48 C47 C67 C68 -5(2) . .
C46 C47 C67 C68 148.1(16) . .
C66 C67 C68 C80 4(2) . .
C47 C67 C68 C80 -153.4(15) . .
C66 C67 C68 C69 156.5(17) . .
C47 C67 C68 C69 -1(3) . .
C50 C49 C69 C70 0.4(16) . .
C48 C49 C69 C70 146.1(12) . .
C50 C49 C69 C68 -144.7(14) . .
C48 C49 C69 C68 0.9(19) . .
C67 C68 C69 C49 3(3) . .
C80 C68 C69 C49 149(2) . .
C67 C68 C69 C70 -144.2(17) . .
C80 C68 C69 C70 2(3) . .
C49 C69 C70 C52 -6.1(19) . .
C68 C69 C70 C52 141.1(14) . .
C49 C69 C70 C71 -145.3(11) . .
C68 C69 C70 C71 2.0(19) . .
C53 C52 C70 C69 -142.8(12) . .
C51 C52 C70 C69 4.1(16) . .
C53 C52 C70 C71 0.7(11) . .
C51 C52 C70 C71 147.6(8) . .
C69 C70 C71 C81 -3.4(17) . .
C52 C70 C71 C81 -148.8(9) . .
C69 C70 C71 C72 141.6(11) . .
C52 C70 C71 C72 -3.8(11) . .
C81 C71 C72 C73 11.4(16) . .
C70 C71 C72 C73 -137.9(13) . .
C81 C71 C72 C53 154.6(8) . .
C70 C71 C72 C53 5.3(11) . .
C54 C53 C72 C73 -2.4(13) . .
C52 C53 C72 C73 144.4(9) . .
C54 C53 C72 C71 -151.6(10) . .
C52 C53 C72 C71 -4.8(10) . .
C71 C72 C73 C56 141.5(13) . .
C53 C72 C73 C56 1.2(18) . .
C71 C72 C73 C74 -16.5(16) . .
C53 C72 C73 C74 -156.9(8) . .
C55 C56 C73 C72 2.8(18) . .
C57 C56 C73 C72 -149.5(10) . .
C55 C56 C73 C74 161.0(8) . .
C57 C56 C73 C74 8.7(16) . .
C72 C73 C74 C75 154.3(9) . .
C56 C73 C74 C75 -7.4(14) . .
C72 C73 C74 C82 8.7(14) . .
C56 C73 C74 C82 -153.0(11) . .
C82 C74 C75 C76 -1.4(14) . .
C73 C74 C75 C76 -148.6(11) . .
C82 C74 C75 C58 149.7(11) . .
C73 C74 C75 C58 2.4(12) . .
C59 C58 C75 C74 -152.0(8) . .
C57 C58 C75 C74 2.1(11) . .
C59 C58 C75 C76 -6.1(15) . .
C57 C58 C75 C76 148.0(12) . .
C74 C75 C76 C77 3.6(16) . .
C58 C75 C76 C77 -147.9(10) . .
C74 C75 C76 C61 147.0(12) . .
C58 C75 C76 C61 -5(2) . .
C60 C61 C76 C75 9.1(19) . .
C62 C61 C76 C75 -140.0(13) . .
C60 C61 C76 C77 148.4(13) . .
C62 C61 C76 C77 -1(2) . .
C75 C76 C77 C78 140.4(11) . .
C61 C76 C77 C78 -1(2) . .
C75 C76 C77 C82 -4.7(19) . .
C61 C76 C77 C82 -146.2(15) . .
C62 C63 C78 C79 147.1(13) . .
C64 C63 C78 C79 1.4(16) . .
C62 C63 C78 C77 1.9(18) . .
C64 C63 C78 C77 -143.8(11) . .
C76 C77 C78 C79 -144.3(13) . .
C82 C77 C78 C79 -4.0(16) . .
C76 C77 C78 C63 0.6(17) . .
C82 C77 C78 C63 141.0(13) . .
C63 C78 C79 C80 -145.1(14) . .
C77 C78 C79 C80 2.1(18) . .
C63 C78 C79 C66 -5.2(16) . .
C77 C78 C79 C66 142.0(11) . .
C67 C66 C79 C78 -141.4(13) . .
C65 C66 C79 C78 -0.4(17) . .
C67 C66 C79 C80 4.2(14) . .
C65 C66 C79 C80 145.2(12) . .
C67 C68 C80 C81 144.8(16) . .
C69 C68 C80 C81 -4(3) . .
C67 C68 C80 C79 -1(2) . .
C69 C68 C80 C79 -150.4(19) . .
C78 C79 C80 C81 2(2) . .
C66 C79 C80 C81 -144.5(15) . .
C78 C79 C80 C68 144.8(16) . .
C66 C79 C80 C68 -1.8(18) . .
C68 C80 C81 C82 -144.4(17) . .
C79 C80 C81 C82 -4(2) . .
C68 C80 C81 C71 3(2) . .
C79 C80 C81 C71 143.4(14) . .
C70 C71 C81 C82 145.6(13) . .
C72 C71 C81 C82 2.3(16) . .
C70 C71 C81 C80 0.6(17) . .
C72 C71 C81 C80 -142.7(12) . .
C80 C81 C82 C77 2(2) . .
C71 C81 C82 C77 -144.3(13) . .
C80 C81 C82 C74 138.1(14) . .
C71 C81 C82 C74 -8(2) . .
C78 C77 C82 C81 2(2) . .
C76 C77 C82 C81 146.0(15) . .
C78 C77 C82 C74 -140.3(10) . .
C76 C77 C82 C74 3.5(17) . .
C75 C74 C82 C81 -145.2(12) . .
C73 C74 C82 C81 2.6(19) . .
C75 C74 C82 C77 -1.3(15) . .
C73 C74 C82 C77 146.4(10) . .
N3 Ni1 N1 C84 88.7(3) . 6
N2 Ni1 N1 C84 177.5(3) . 6
N2 Ni1 N1 C84 -0.2(3) 6 6
N3 Ni1 N1 C84 -88.7(3) . .
N2 Ni1 N1 C84 0.2(3) . .
N2 Ni1 N1 C84 -177.5(3) 6 .
N1 Ni1 N2 C86 0.5(2) . .
N3 Ni1 N2 C86 178.1(2) . .
N2 Ni1 N2 C86 89(3) 6 .
N1 Ni1 N2 C89 -177.8(2) . .
N3 Ni1 N2 C89 -0.1(2) . .
N2 Ni1 N2 C89 -90(3) 6 .
N1 Ni1 N3 C91 -88.1(3) . 6
N2 Ni1 N3 C91 -176.9(3) . 6
N2 Ni1 N3 C91 0.7(3) 6 6
N1 Ni1 N3 C91 88.1(3) . .
N2 Ni1 N3 C91 -0.7(3) . .
N2 Ni1 N3 C91 176.9(3) 6 .
C84 N1 C84 C85 -179.55(17) 6 .
Ni1 N1 C84 C85 -1.7(4) . .
C84 N1 C84 C83 -1.1(4) 6 .
Ni1 N1 C84 C83 176.7(2) . .
C83 C83 C84 C85 179.2(2) 6 .
C93 C83 C84 C85 2.0(4) . .
C83 C83 C84 N1 0.7(2) 6 .
C93 C83 C84 N1 -176.5(3) . .
N1 C84 C85 C86 2.8(4) . .
C83 C84 C85 C86 -175.5(2) . .
C89 N2 C86 C85 178.9(2) . .
Ni1 N2 C86 C85 0.3(4) . .
C89 N2 C86 C87 0.8(3) . .
Ni1 N2 C86 C87 -177.76(17) . .
C84 C85 C86 N2 -2.1(4) . .
C84 C85 C86 C87 175.8(3) . .
N2 C86 C87 C88 -0.8(3) . .
C85 C86 C87 C88 -179.0(2) . .
N2 C86 C87 C95 176.8(3) . .
C85 C86 C87 C95 -1.3(4) . .
C86 C87 C88 C89 0.4(3) . .
C95 C87 C88 C89 -177.0(3) . .
C86 C87 C88 C97 178.8(3) . .
C95 C87 C88 C97 1.3(5) . .
C86 N2 C89 C90 -178.9(2) . .
Ni1 N2 C89 C90 -0.4(4) . .
C86 N2 C89 C88 -0.5(3) . .
Ni1 N2 C89 C88 178.05(17) . .
C87 C88 C89 N2 0.0(3) . .
C97 C88 C89 N2 -178.4(2) . .
C87 C88 C89 C90 178.5(2) . .
C97 C88 C89 C90 0.0(4) . .
N2 C89 C90 C91 1.7(4) . .
C88 C89 C90 C91 -176.5(2) . .
C89 C90 C91 N3 -2.6(4) . .
C89 C90 C91 C92 176.3(2) . .
C91 N3 C91 C90 179.05(16) 6 .
Ni1 N3 C91 C90 2.1(4) . .
C91 N3 C91 C92 0.1(4) 6 .
Ni1 N3 C91 C92 -176.9(2) . .
C90 C91 C92 C92 -179.1(2) . 6
N3 C91 C92 C92 0.0(2) . 6
C90 C91 C92 C99 -3.9(4) . .
N3 C91 C92 C99 175.2(2) . .
C83 C83 C93 C94 -102.5(2) 6 .
C84 C83 C93 C94 74.0(4) . .
C88 C87 C95 C96 101.1(4) . .
C86 C87 C95 C96 -75.9(4) . .
C87 C88 C97 C98 -101.5(3) . .
C89 C88 C97 C98 76.6(4) . .
C92 C92 C99 C100 94.6(2) 6 .
C91 C92 C99 C100 -79.4(3) . .
C106 C101 C102 C103 0.0 . .
C101 C102 C103 C104 0.0 . .
C102 C103 C104 C105 0.0 . .
C103 C104 C105 C106 0.0 . .
C102 C101 C106 C105 0.0 . .
C104 C105 C106 C101 0.0 . .
C112 C107 C108 C109 0.0 . .
C107 C108 C109 C110 0.0 . .
C108 C109 C110 C111 0.0 . .
C109 C110 C111 C112 0.0 . .
C110 C111 C112 C107 0.0 . .
C108 C107 C112 C111 0.0 . .
